data_4124526
loop_
_publ_author_name
'Yin, S.-C.'
'Strobel, P.'
'Grondey, H.'
'Anne, M.'
'Nazar, L.F.'

_publ_section_title
;
 Electrochemical property: structure relationships in monoclinic Li3-y V2
 (P O4)3
;
_journal_name_full 'Journal of the American Chemical Society'
_journal_page_first 10402
_journal_page_last 10411
_journal_volume 125
_journal_year 2003
_chemical_formula_sum 'Li0.89 O12 P3 V2'
_chemical_name_systematic 'Li0.89 V2 (P O4)3'
_space_group_IT_number 14
_symmetry_space_group_name_Hall '-P 2yn'
_symmetry_space_group_name_H-M 'P 1 21/n 1'
_cell_angle_alpha 90
_cell_angle_beta 89.312
_cell_angle_gamma 90
_cell_formula_units_Z 4
_cell_length_a 8.309
_cell_length_b 8.5854
_cell_length_c 11.3875
_cell_volume 812.281
_citation_journal_id_ASTM JACSAT
_cod_data_source_file Yin_JACSAT_2003_1862.cif
_cod_data_source_block Li0.89O12P3V2
_cod_original_cell_volume 812.2811
_cod_original_sg_symbol_Hall '-P 2ybc (x-z,y,z)'
_cod_database_code 4124526

loop_
_symmetry_equiv_pos_as_xyz
x,y,z
-x+1/2,y+1/2,-z+1/2
-x,-y,-z
x-1/2,-y-1/2,z-1/2

loop_
_atom_site_label
_atom_site_type_symbol
_atom_site_fract_x
_atom_site_fract_y
_atom_site_fract_z
_atom_site_occupancy
_atom_site_U_iso_or_equiv
P1 P+5 0.1086 0.1186 0.1486 1 0.0
O5 O-2 0.4326 0.0968 0.3972 1 0.0
P3 P+5 0.038 0.2531 0.5078 1 0.0
O3 O-2 0.1405 0.0841 0.0148 1 0.0
O9 O-2 0.946 0.1738 0.6126 1 0.0
O7 O-2 0.7325 0.0902 0.4531 1 0.0
O11 O-2 0.1082 0.1241 0.4242 1 0.0
Li1 Li+1 0.2408 0.7813 0.1793 0.33 0.0
O2 O-2 0.2194 0.025 0.2211 1 0.0
V2 V+4 0.75396 0.46663 0.38353 1 0.0
O6 O-2 0.645 0.9905 0.2569 1 0.0
O10 O-2 0.929 0.353 0.4411 1 0.0
O12 O-2 0.1845 0.3409 0.5588 1 0.0
O1 O-2 0.9353 0.0864 0.1771 1 0.0
V1 V+4 0.25288 0.46304 0.12257 1 0.0
O8 O-2 0.6378 0.2725 0.3082 1 0.0
P2 P+5 0.6094 0.103 0.3519 1 0.0
O4 O-2 0.1338 0.293 0.1632 1 0.0
Li2 Li+1 0.8259 0.2776 0.184 0.56 0.0
